data_7010987
loop_
_publ_author_name
'Toshiaki Tsukuda'
'Takayoshi Suzuki'
'Sumio Kaizaki'

_publ_section_title
;
 Synthesis, spectroscopic and magnetic properties of lanthanide(III)
 complexes with a chelated imino nitroxide radical
;
_journal_issue 8
_journal_name_full 'J. Chem. Soc., Dalton Trans.'
_journal_page_first 1721
_journal_page_last 1726
_journal_paper_doi 10.1039/b106401k
_journal_year 2002
_chemical_formula_moiety 'C27 H19 F18 Gd N3 O7 '
_chemical_formula_sum 'C27 H19 F18 Gd N3 O7'
_chemical_formula_weight 996.68
_space_group_IT_number 14
_symmetry_cell_setting monoclinic
_symmetry_Int_Tables_number 14
_symmetry_space_group_name_Hall '-P 2yn'
_symmetry_space_group_name_H-M 'P 1 21/n 1'
_atom_sites_solution_hydrogens geom
_atom_sites_solution_primary direct
_atom_sites_solution_secondary difmap
_audit_creation_date 2001-12-18
_audit_creation_method 'by CrystalStructure v2.00'
_cell_angle_alpha 90
_cell_angle_beta 98.56(1)
_cell_angle_gamma 90
_cell_formula_units_Z 4
_cell_length_a 12.183(1)
_cell_length_b 31.601(3)
_cell_length_c 9.588(2)
_cell_measurement_reflns_used 25
_cell_measurement_temperature 296.1
_cell_measurement_theta_max 13.9
_cell_measurement_theta_min 12.7
_cell_volume 3650.2(9)
_computing_cell_refinement WinAFC
_computing_data_collection WinAFC
_computing_data_reduction CrystalStructure
_computing_molecular_graphics 'ORTEP-3 Ver.1.07'
_computing_publication_material 'CrystalStructure Ver. 2.00'
_computing_structure_refinement SHELXL
_computing_structure_solution SIR92
_diffrn_measurement_device_type 'Rigaku AFC7R'
_diffrn_measurement_method \w
_diffrn_radiation_type 'Mo K\a'
_diffrn_radiation_wavelength 0.7107
_diffrn_reflns_av_R_equivalents 0.023
_diffrn_reflns_av_sigmaI/netI 0.1011
_diffrn_reflns_limit_h_max 17
_diffrn_reflns_limit_h_min -8
_diffrn_reflns_limit_k_max 44
_diffrn_reflns_limit_k_min 0
_diffrn_reflns_limit_l_max 13
_diffrn_reflns_limit_l_min -13
_diffrn_reflns_number 12381
_diffrn_reflns_theta_max 30.01
_diffrn_reflns_theta_min 2.51
_diffrn_standards_decay_% -5.79
_diffrn_standards_interval_count 150
_diffrn_standards_number 3
_exptl_absorpt_coefficient_mu 1.959
_exptl_absorpt_correction_T_max 0.6959
_exptl_absorpt_correction_T_min 0.5086
_exptl_absorpt_correction_type
;
integration (Coppens, Leiserowitz & Rabinovich, 1965)
;
_exptl_absorpt_process_details Coppens_numerical
_exptl_crystal_colour red
_exptl_crystal_density_diffrn 1.813
_exptl_crystal_density_method 'not measured'
_exptl_crystal_description prismatic
_exptl_crystal_size_max 0.40
_exptl_crystal_size_mid 0.28
_exptl_crystal_size_min 0.20
_refine_diff_density_max 0.709
_refine_diff_density_min -0.923
_refine_diff_density_rms 0.098
_refine_ls_extinction_method none
_refine_ls_goodness_of_fit_ref 0.968
_refine_ls_hydrogen_treatment mixed
_refine_ls_matrix_type full
_refine_ls_number_parameters 528
_refine_ls_number_reflns 10635
_refine_ls_number_restraints 0
_refine_ls_restrained_S_all 0.968
_refine_ls_R_factor_all 0.1585
_refine_ls_R_factor_gt 0.0424
_refine_ls_shift/su_max 0.006
_refine_ls_shift/su_mean 0.000
_refine_ls_structure_factor_coef Fsqd
_refine_ls_weighting_details 'calc w=1/[\s^2^(Fo^2^)+(0.0674P)^2^+0.0000P] where P=(Fo^2^+2Fc^2^)/3'
_refine_ls_weighting_scheme calc
_refine_ls_wR_factor_gt 0.1122
_refine_ls_wR_factor_ref 0.1463
_reflns_number_gt 4790
_reflns_number_total 10635
_cod_data_source_file b106401k.txt
_cod_data_source_block Gd(hfac)3(IM-2py)
_cod_depositor_comments
;
The following automatic conversions were performed:
'_atom_site_symetry_multiplicity' tag replaced with
'_atom_site_symmetry_multiplicity'.

Automatic conversion script
Id: cif_correct_tags 1440 2010-10-19 06:21:57Z saulius 
;
_cod_original_cell_volume 3650.2(7)
_cod_original_formula_sum 'C27 H19 F18 Gd N3 O7 '
_cod_database_code 7010987

loop_
_symmetry_equiv_pos_as_xyz
x,y,z
-x,-y,-z
-x+1/2,y+1/2,-z+1/2
x+1/2,-y+1/2,z+1/2

loop_
_atom_site_label
_atom_site_type_symbol
_atom_site_fract_x
_atom_site_fract_y
_atom_site_fract_z
_atom_site_U_iso_or_equiv
_atom_site_adp_type
_atom_site_occupancy
_atom_site_symmetry_multiplicity
_atom_site_calc_flag
_atom_site_refinement_flags
_atom_site_disorder_assembly
_atom_site_disorder_group
Gd1 Gd -0.77359(2) -0.138535(8) -0.66075(3) 0.05251(10) Uani 1 1 d . . .
F1 F -1.1306(5) -0.1708(3) -0.3466(8) 0.187(3) Uani 1 1 d . . .
F2 F -1.1336(5) -0.1171(2) -0.4734(9) 0.176(3) Uani 1 1 d . . .
F3 F -1.1552(4) -0.1773(3) -0.5684(9) 0.193(3) Uani 1 1 d . . .
F4 F -0.6911(6) -0.2376(2) -0.2355(7) 0.162(3) Uani 1 1 d . . .
F5 F -0.6382(5) -0.1775(3) -0.1859(6) 0.171(3) Uani 1 1 d . . .
F6 F -0.7810(5) -0.2012(3) -0.1094(6) 0.185(3) Uani 1 1 d . . .
F7 F -0.7479(6) 0.0148(2) -0.3482(10) 0.255(5) Uani 1 1 d . . .
F8 F -0.8493(6) 0.01080(18) -0.5346(9) 0.179(3) Uani 1 1 d . . .
F9 F -0.8914(7) -0.0239(2) -0.3688(9) 0.199(4) Uani 1 1 d . . .
F10 F -0.3868(6) -0.0998(5) -0.4836(15) 0.310(9) Uani 1 1 d . . .
F11 F -0.4040(4) -0.05168(17) -0.3504(9) 0.199(4) Uani 1 1 d . . .
F12 F -0.4207(9) -0.1128(3) -0.3103(16) 0.330(10) Uani 1 1 d . . .
F13 F -0.4910(10) -0.0512(2) -0.9805(14) 0.271(6) Uani 1 1 d . . .
F14 F -0.6445(8) -0.0364(4) -1.0093(16) 0.323(9) Uani 1 1 d . . .
F15 F -0.5518(13) -0.0242(3) -0.8333(10) 0.286(8) Uani 1 1 d . . .
F16 F -0.5302(7) -0.2330(3) -0.9026(13) 0.245(5) Uani 1 1 d . . .
F17 F -0.4083(6) -0.1943(3) -0.9180(9) 0.214(4) Uani 1 1 d . . .
F18 F -0.4324(8) -0.2173(3) -0.7272(7) 0.273(7) Uani 1 1 d . . .
O1 O -1.1652(5) -0.17548(18) -1.0419(7) 0.121(2) Uani 1 1 d . . .
O2 O -0.9491(3) -0.14715(15) -0.5788(5) 0.0755(12) Uani 1 1 d . . .
O3 O -0.7441(3) -0.17858(13) -0.4525(4) 0.0709(11) Uani 1 1 d . . .
O4 O -0.8017(3) -0.07573(13) -0.5441(4) 0.0727(11) Uani 1 1 d . . .
O5 O -0.5978(3) -0.11692(13) -0.5292(5) 0.0703(11) Uani 1 1 d . . .
O6 O -0.6963(4) -0.09224(13) -0.8122(5) 0.0726(11) Uani 1 1 d . . .
O7 O -0.6352(3) -0.17673(12) -0.7526(4) 0.0634(10) Uani 1 1 d . . .
N1 N -0.9308(4) -0.12752(14) -0.8632(5) 0.0601(12) Uani 1 1 d . . .
N2 N -1.0894(5) -0.14958(19) -0.9887(6) 0.0858(17) Uani 1 1 d . . .
N3 N -0.8617(3) -0.20595(14) -0.7738(5) 0.0575(11) Uani 1 1 d . . .
C1 C -0.9891(5) -0.16012(19) -0.9074(6) 0.0607(14) Uani 1 1 d . . .
C2 C -0.9525(4) -0.20394(17) -0.8712(6) 0.0541(12) Uani 1 1 d . . .
C3 C -1.0031(6) -0.2400(2) -0.9334(7) 0.0782(18) Uani 1 1 d . . .
H1 H -1.0639 -0.2379 -1.0043 0.074(18) Uiso 1 1 calc R . .
C4 C -0.9616(6) -0.2790(2) -0.8883(8) 0.0817(19) Uani 1 1 d . . .
H2 H -0.9962 -0.3036 -0.9256 0.072(18) Uiso 1 1 calc R . .
C5 C -0.8702(6) -0.2813(2) -0.7893(8) 0.0805(19) Uani 1 1 d . . .
H3 H -0.8400 -0.3073 -0.7592 0.10(2) Uiso 1 1 calc R . .
C6 C -0.8219(5) -0.24369(19) -0.7334(7) 0.0759(18) Uani 1 1 d . . .
H4 H -0.7594 -0.2452 -0.6650 0.11(3) Uiso 1 1 calc R . .
C7 C -0.9865(6) -0.0888(2) -0.9331(7) 0.0786(19) Uani 1 1 d . . .
C8 C -1.1104(7) -0.1037(3) -0.9705(9) 0.104(3) Uani 1 1 d . . .
C9 C -0.9315(9) -0.0800(3) -1.0624(9) 0.115(3) Uani 1 1 d . . .
H5 H -0.8536 -0.0753 -1.0338 0.12(3) Uiso 1 1 calc R . .
H6 H -0.9643 -0.0554 -1.1101 0.11(2) Uiso 1 1 calc R . .
H7 H -0.9418 -0.1039 -1.1249 0.13(3) Uiso 1 1 calc R . .
C10 C -0.9747(8) -0.0524(2) -0.8319(11) 0.114(3) Uani 1 1 d . . .
H8 H -0.9009 -0.0412 -0.8241 0.051(16) Uiso 1 1 calc R . .
H9 H -0.9884 -0.0620 -0.7410 0.11(3) Uiso 1 1 calc R . .
H10 H -1.0274 -0.0308 -0.8657 0.10(2) Uiso 1 1 calc R . .
C11 C -1.1748(10) -0.0858(4) -1.1042(12) 0.150(5) Uani 1 1 d . . .
H11 H -1.1988 -0.0576 -1.0868 0.16(4) Uiso 1 1 calc R . .
H12 H -1.2384 -0.1033 -1.1343 0.20(6) Uiso 1 1 calc R . .
H13 H -1.1282 -0.0851 -1.1766 0.08(3) Uiso 1 1 calc R . .
C12 C -1.1775(9) -0.0991(4) -0.8551(13) 0.141(4) Uani 1 1 d . . .
H14 H -1.1992 -0.0700 -0.8483 0.14(4) Uiso 1 1 calc R . .
H15 H -1.1343 -0.1077 -0.7677 0.11(3) Uiso 1 1 calc R . .
H16 H -1.2426 -0.1165 -0.8743 0.22(7) Uiso 1 1 calc R . .
C13 C -1.1019(8) -0.1566(4) -0.4643(13) 0.117(3) Uani 1 1 d . . .
C14 C -0.9768(5) -0.1597(2) -0.4676(8) 0.0700(16) Uani 1 1 d . . .
C15 C -0.9082(6) -0.1749(2) -0.3489(8) 0.0787(18) Uani 1 1 d . . .
H17 H -0.9380 -0.1797 -0.2665 0.16(4) Uiso 1 1 calc R . .
C16 C -0.7988(6) -0.1830(2) -0.3507(7) 0.0733(17) Uani 1 1 d . . .
C17 C -0.7291(9) -0.1990(4) -0.2167(9) 0.118(3) Uani 1 1 d . . .
C18 C -0.8073(9) -0.0114(3) -0.4283(13) 0.121(3) Uani 1 1 d . . .
C19 C -0.7421(5) -0.0496(2) -0.4717(7) 0.0760(18) Uani 1 1 d . . .
C20 C -0.6298(6) -0.0515(2) -0.4257(8) 0.092(2) Uani 1 1 d . . .
H18 H -0.5952 -0.0295 -0.3716 0.13(3) Uiso 1 1 calc R . .
C21 C -0.5670(5) -0.0858(2) -0.4586(7) 0.0700(16) Uani 1 1 d . . .
C22 C -0.4463(7) -0.0851(3) -0.3929(18) 0.149(5) Uani 1 1 d . . .
C23 C -0.5791(11) -0.0515(4) -0.9267(18) 0.135(4) Uani 1 1 d . . .
C24 C -0.6068(6) -0.0928(2) -0.8612(8) 0.0799(19) Uani 1 1 d . . .
C25 C -0.5379(6) -0.1268(2) -0.8691(8) 0.085(2) Uani 1 1 d . . .
H19 H -0.4750 -0.1232 -0.9122 0.17(4) Uiso 1 1 calc R . .
C26 C -0.5578(5) -0.1664(2) -0.8154(7) 0.0701(16) Uani 1 1 d . . .
C27 C -0.4768(8) -0.2011(3) -0.8341(12) 0.108(3) Uani 1 1 d . . .

loop_
_atom_site_aniso_label
_atom_site_aniso_U_11
_atom_site_aniso_U_22
_atom_site_aniso_U_33
_atom_site_aniso_U_12
_atom_site_aniso_U_13
_atom_site_aniso_U_23
Gd1 0.0440(1) 0.0548(1) 0.0575(2) -0.0017(1) 0.00335(9) -0.0032(1)
F1 0.114(4) 0.260(9) 0.210(7) 0.010(5) 0.100(5) 0.061(6)
F2 0.108(4) 0.177(6) 0.259(8) 0.050(4) 0.081(5) 0.017(6)
F3 0.067(3) 0.250(8) 0.260(8) -0.052(4) 0.021(4) -0.079(7)
F4 0.168(6) 0.162(6) 0.153(6) 0.035(5) 0.011(4) 0.067(5)
F5 0.134(5) 0.267(8) 0.097(4) -0.060(5) -0.033(3) 0.045(5)
F6 0.157(5) 0.32(1) 0.081(3) 0.027(6) 0.041(3) 0.060(5)
F7 0.171(6) 0.200(7) 0.36(1) 0.086(5) -0.078(7) -0.208(8)
F8 0.183(6) 0.107(4) 0.232(7) 0.073(4) -0.019(6) -0.019(5)
F9 0.206(8) 0.178(7) 0.238(8) 0.061(6) 0.121(7) -0.041(6)
F10 0.059(4) 0.44(2) 0.42(2) 0.004(7) -0.006(7) -0.27(2)
F11 0.089(4) 0.109(4) 0.37(1) -0.006(3) -0.075(5) -0.079(5)
F12 0.189(9) 0.144(7) 0.57(2) -0.003(6) -0.24(1) 0.07(1)
F13 0.31(1) 0.124(6) 0.44(2) -0.016(6) 0.26(1) 0.087(8)
F14 0.191(8) 0.28(1) 0.46(2) -0.092(8) -0.08(1) 0.30(1)
F15 0.52(2) 0.123(6) 0.228(9) -0.15(1) 0.11(1) 0.002(7)
F16 0.186(8) 0.123(5) 0.43(2) 0.052(5) 0.048(9) -0.079(8)
F17 0.192(7) 0.193(7) 0.30(1) 0.076(6) 0.175(7) 0.031(6)
F18 0.32(1) 0.39(1) 0.112(5) 0.29(1) 0.037(6) 0.039(7)
O1 0.090(4) 0.109(4) 0.145(5) -0.007(3) -0.043(4) -0.012(4)
O2 0.051(2) 0.106(3) 0.071(3) -0.002(2) 0.015(2) -0.000(2)
O3 0.064(2) 0.084(3) 0.063(3) 0.004(2) 0.007(2) 0.012(2)
O4 0.063(2) 0.074(3) 0.076(3) 0.010(2) -0.003(2) -0.021(2)
O5 0.052(2) 0.064(2) 0.089(3) 0.002(2) -0.008(2) -0.014(2)
O6 0.076(3) 0.059(2) 0.085(3) -0.004(2) 0.017(2) 0.008(2)
O7 0.060(2) 0.055(2) 0.078(3) -0.008(2) 0.021(2) -0.003(2)
N1 0.062(3) 0.054(3) 0.061(3) 0.006(2) -0.001(2) 0.000(2)
N2 0.073(4) 0.084(4) 0.088(4) 0.007(3) -0.028(3) -0.010(3)
N3 0.048(2) 0.053(3) 0.070(3) -0.004(2) 0.002(2) -0.003(2)
C1 0.051(3) 0.069(4) 0.059(3) 0.003(3) -0.002(2) -0.009(3)
C2 0.045(3) 0.058(3) 0.060(3) -0.004(2) 0.009(2) -0.009(2)
C3 0.068(4) 0.079(4) 0.082(4) -0.012(3) -0.005(3) -0.008(3)
C4 0.077(4) 0.059(4) 0.104(5) -0.011(3) -0.004(4) -0.016(4)
C5 0.078(4) 0.051(3) 0.112(6) -0.007(3) 0.012(4) 0.000(4)
C6 0.061(4) 0.062(4) 0.099(5) -0.003(3) -0.009(3) 0.004(3)
C7 0.091(5) 0.067(4) 0.069(4) 0.018(4) -0.014(3) 0.001(3)
C8 0.107(6) 0.094(5) 0.096(6) 0.034(5) -0.035(5) -0.014(4)
C9 0.16(1) 0.081(6) 0.096(6) 0.016(6) -0.003(6) 0.028(5)
C10 0.116(7) 0.072(5) 0.141(9) 0.029(5) -0.030(6) -0.013(5)
C11 0.139(9) 0.127(9) 0.15(1) 0.040(7) -0.076(9) -0.009(7)
C12 0.078(6) 0.15(1) 0.19(1) 0.038(7) 0.019(7) -0.046(8)
C13 0.071(5) 0.127(8) 0.16(1) -0.007(6) 0.044(6) -0.002(7)
C14 0.061(4) 0.070(4) 0.083(5) -0.016(3) 0.025(3) -0.021(3)
C15 0.076(4) 0.089(5) 0.074(4) -0.013(4) 0.023(4) 0.005(4)
C16 0.079(4) 0.078(4) 0.062(4) -0.014(3) 0.011(3) 0.002(3)
C17 0.108(7) 0.17(1) 0.075(6) -0.018(7) 0.002(5) 0.024(6)
C18 0.108(7) 0.112(7) 0.137(9) 0.028(6) -0.004(7) -0.060(7)
C19 0.064(4) 0.079(4) 0.081(4) 0.014(3) -0.002(3) -0.022(4)
C20 0.081(5) 0.069(4) 0.115(6) 0.008(4) -0.022(4) -0.037(4)
C21 0.054(3) 0.064(4) 0.086(4) -0.002(3) -0.008(3) -0.002(3)
C22 0.056(4) 0.080(6) 0.29(1) 0.021(4) -0.046(7) -0.071(8)
C23 0.119(8) 0.101(8) 0.19(1) -0.042(6) 0.037(8) 0.037(8)
C24 0.088(5) 0.065(4) 0.089(5) -0.020(4) 0.021(4) 0.010(3)
C25 0.076(5) 0.094(5) 0.093(5) -0.018(4) 0.035(4) 0.001(4)
C26 0.058(3) 0.076(4) 0.077(4) -0.002(3) 0.016(3) -0.013(3)
C27 0.089(6) 0.094(6) 0.148(9) 0.022(5) 0.041(6) 0.004(6)

loop_
_atom_type_symbol
_atom_type_description
_atom_type_scat_dispersion_real
_atom_type_scat_dispersion_imag
_atom_type_scat_source
C C 0.006 0.003
;
International Tables for Crystallography
(1992, Vol. C, Tables 4.2.6.8 and 6.1.1.4)
;
H H 0.000 0.000
;
International Tables for Crystallography
(1992, Vol. C, Table 6.1.1.4)
;
N N 0.011 0.006
;
International Tables for Crystallography
(1992, Vol. C, Tables 4.2.6.8 and 6.1.1.4)
;
O O 0.017 0.010
;
International Tables for Crystallography
(1992, Vol. C, Tables 4.2.6.8 and 6.1.1.4)
;
F F 0.026 0.016
;
International Tables for Crystallography
(1992, Vol. C, Tables 4.2.6.8 and 6.1.1.4)
;
Gd Gd -0.172 4.154
;
International Tables for Crystallography
(1992, Vol. C, Tables 4.2.6.8 and 6.1.1.4)
;

loop_
_geom_angle_atom_site_label_1
_geom_angle_atom_site_label_2
_geom_angle_atom_site_label_3
_geom_angle
_geom_angle_site_symmetry_1
_geom_angle_site_symmetry_3
_geom_angle_publ_flag
O4 Gd1 O3 93.78(15) . . ?
O4 Gd1 O7 141.57(14) . . ?
O3 Gd1 O7 90.83(14) . . ?
O4 Gd1 O6 82.39(15) . . ?
O3 Gd1 O6 146.68(15) . . ?
O7 Gd1 O6 73.31(14) . . ?
O4 Gd1 O2 74.78(15) . . ?
O3 Gd1 O2 72.00(15) . . ?
O7 Gd1 O2 142.03(14) . . ?
O6 Gd1 O2 136.87(15) . . ?
O4 Gd1 O5 72.00(13) . . ?
O3 Gd1 O5 72.35(15) . . ?
O7 Gd1 O5 73.21(14) . . ?
O6 Gd1 O5 75.03(15) . . ?
O2 Gd1 O5 128.64(15) . . ?
O4 Gd1 N1 95.86(14) . . ?
O3 Gd1 N1 136.63(15) . . ?
O7 Gd1 N1 106.58(15) . . ?
O6 Gd1 N1 76.62(16) . . ?
O2 Gd1 N1 70.06(15) . . ?
O5 Gd1 N1 150.35(16) . . ?
O4 Gd1 N3 146.36(14) . . ?
O3 Gd1 N3 84.98(15) . . ?
O7 Gd1 N3 72.05(13) . . ?
O6 Gd1 N3 115.98(15) . . ?
O2 Gd1 N3 72.89(15) . . ?
O5 Gd1 N3 137.83(14) . . ?
N1 Gd1 N3 64.43(14) . . ?
C14 O2 Gd1 133.9(4) . . ?
C16 O3 Gd1 133.1(4) . . ?
C19 O4 Gd1 136.1(4) . . ?
C21 O5 Gd1 133.8(4) . . ?
C24 O6 Gd1 132.4(4) . . ?
C26 O7 Gd1 133.6(4) . . ?
C1 N1 C7 108.2(5) . . ?
C1 N1 Gd1 117.3(4) . . ?
C7 N1 Gd1 133.6(4) . . ?
O1 N2 C1 126.3(6) . . ?
O1 N2 C8 122.9(6) . . ?
C1 N2 C8 108.7(5) . . ?
C6 N3 C2 118.4(5) . . ?
C6 N3 Gd1 121.0(4) . . ?
C2 N3 Gd1 120.5(4) . . ?
N1 C1 N2 112.9(5) . . ?
N1 C1 C2 122.6(5) . . ?
N2 C1 C2 124.4(5) . . ?
N3 C2 C3 122.0(5) . . ?
N3 C2 C1 113.4(5) . . ?
C3 C2 C1 124.6(5) . . ?
C4 C3 C2 118.7(6) . . ?
C4 C3 H1 120.6 . . ?
C2 C3 H1 120.6 . . ?
C5 C4 C3 119.5(6) . . ?
C5 C4 H2 120.2 . . ?
C3 C4 H2 120.2 . . ?
C4 C5 C6 118.7(6) . . ?
C4 C5 H3 120.6 . . ?
C6 C5 H3 120.6 . . ?
N3 C6 C5 122.7(6) . . ?
N3 C6 H4 118.7 . . ?
C5 C6 H4 118.7 . . ?
C10 C7 N1 110.0(5) . . ?
C10 C7 C9 112.1(8) . . ?
N1 C7 C9 106.7(6) . . ?
C10 C7 C8 112.0(7) . . ?
N1 C7 C8 102.3(5) . . ?
C9 C7 C8 113.2(7) . . ?
N2 C8 C11 110.0(7) . . ?
N2 C8 C12 107.9(8) . . ?
C11 C8 C12 108.9(9) . . ?
N2 C8 C7 98.2(6) . . ?
C11 C8 C7 116.2(9) . . ?
C12 C8 C7 114.8(7) . . ?
C7 C9 H5 109.5 . . ?
C7 C9 H6 109.5 . . ?
H5 C9 H6 109.5 . . ?
C7 C9 H7 109.5 . . ?
H5 C9 H7 109.5 . . ?
H6 C9 H7 109.5 . . ?
C7 C10 H8 109.5 . . ?
C7 C10 H9 109.5 . . ?
H8 C10 H9 109.5 . . ?
C7 C10 H10 109.5 . . ?
H8 C10 H10 109.5 . . ?
H9 C10 H10 109.5 . . ?
C8 C11 H11 109.5 . . ?
C8 C11 H12 109.5 . . ?
H11 C11 H12 109.5 . . ?
C8 C11 H13 109.5 . . ?
H11 C11 H13 109.5 . . ?
H12 C11 H13 109.5 . . ?
C8 C12 H14 109.5 . . ?
C8 C12 H15 109.5 . . ?
H14 C12 H15 109.5 . . ?
C8 C12 H16 109.5 . . ?
H14 C12 H16 109.5 . . ?
H15 C12 H16 109.5 . . ?
F3 C13 F2 109.0(10) . . ?
F3 C13 F1 108.9(9) . . ?
F2 C13 F1 105.7(9) . . ?
F3 C13 C14 109.9(8) . . ?
F2 C13 C14 110.2(8) . . ?
F1 C13 C14 113.0(9) . . ?
O2 C14 C15 127.6(6) . . ?
O2 C14 C13 113.6(7) . . ?
C15 C14 C13 118.8(7) . . ?
C16 C15 C14 121.6(6) . . ?
C16 C15 H17 119.2 . . ?
C14 C15 H17 119.2 . . ?
O3 C16 C15 128.1(6) . . ?
O3 C16 C17 113.4(7) . . ?
C15 C16 C17 118.5(7) . . ?
F6 C17 F5 110.6(9) . . ?
F6 C17 F4 106.4(9) . . ?
F5 C17 F4 102.1(10) . . ?
F6 C17 C16 114.6(9) . . ?
F5 C17 C16 111.7(8) . . ?
F4 C17 C16 110.7(9) . . ?
F7 C18 F8 104.3(11) . . ?
F7 C18 F9 110.1(10) . . ?
F8 C18 F9 105.5(9) . . ?
F7 C18 C19 113.7(8) . . ?
F8 C18 C19 112.1(9) . . ?
F9 C18 C19 110.6(10) . . ?
O4 C19 C20 128.3(6) . . ?
O4 C19 C18 113.0(6) . . ?
C20 C19 C18 118.6(7) . . ?
C19 C20 C21 121.2(6) . . ?
C19 C20 H18 119.4 . . ?
C21 C20 H18 119.4 . . ?
O5 C21 C20 128.3(6) . . ?
O5 C21 C22 116.2(6) . . ?
C20 C21 C22 115.4(6) . . ?
F12 C22 F11 111.1(13) . . ?
F12 C22 F10 93.8(10) . . ?
F11 C22 F10 106.4(14) . . ?
F12 C22 C21 114.2(12) . . ?
F11 C22 C21 119.2(7) . . ?
F10 C22 C21 108.8(11) . . ?
F14 C23 F15 107.1(14) . . ?
F14 C23 F13 105.2(15) . . ?
F15 C23 F13 97.8(11) . . ?
F14 C23 C24 118.3(11) . . ?
F15 C23 C24 110.5(12) . . ?
F13 C23 C24 115.7(11) . . ?
O6 C24 C25 127.3(6) . . ?
O6 C24 C23 114.0(8) . . ?
C25 C24 C23 118.6(8) . . ?
C24 C25 C26 123.0(6) . . ?
C24 C25 H19 118.5 . . ?
C26 C25 H19 118.5 . . ?
O7 C26 C25 127.3(6) . . ?
O7 C26 C27 115.4(7) . . ?
C25 C26 C27 117.3(7) . . ?
F18 C27 F17 111.2(9) . . ?
F18 C27 F16 102.9(10) . . ?
F17 C27 F16 97.8(10) . . ?
F18 C27 C26 115.5(9) . . ?
F17 C27 C26 117.5(8) . . ?
F16 C27 C26 109.4(8) . . ?

loop_
_geom_bond_atom_site_label_1
_geom_bond_atom_site_label_2
_geom_bond_distance
_geom_bond_site_symmetry_2
_geom_bond_publ_flag
Gd1 O4 2.328(4) . ?
Gd1 O3 2.346(4) . ?
Gd1 O7 2.349(4) . ?
Gd1 O6 2.354(4) . ?
Gd1 O2 2.401(4) . ?
Gd1 O5 2.417(4) . ?
Gd1 N1 2.540(5) . ?
Gd1 N3 2.553(4) . ?
F1 C13 1.310(11) . ?
F2 C13 1.303(11) . ?
F3 C13 1.287(12) . ?
F4 C17 1.326(13) . ?
F5 C17 1.296(11) . ?
F6 C17 1.288(10) . ?
F7 C18 1.279(10) . ?
F8 C18 1.280(12) . ?
F9 C18 1.306(13) . ?
F10 C22 1.298(15) . ?
F11 C22 1.219(9) . ?
F12 C22 1.190(16) . ?
F13 C23 1.258(13) . ?
F14 C23 1.140(14) . ?
F15 C23 1.252(15) . ?
F16 C27 1.321(12) . ?
F17 C27 1.260(10) . ?
F18 C27 1.201(10) . ?
O1 N2 1.282(7) . ?
O2 C14 1.230(7) . ?
O3 C16 1.268(7) . ?
O4 C19 1.243(7) . ?
O5 C21 1.222(7) . ?
O6 C24 1.251(8) . ?
O7 C26 1.237(7) . ?
N1 C1 1.287(7) . ?
N1 C7 1.507(7) . ?
N2 C1 1.388(7) . ?
N2 C8 1.487(9) . ?
N3 C6 1.323(7) . ?
N3 C2 1.339(6) . ?
C1 C2 1.480(8) . ?
C2 C3 1.388(8) . ?
C3 C4 1.377(9) . ?
C3 H1 0.9300 . ?
C4 C5 1.354(9) . ?
C4 H2 0.9300 . ?
C5 C6 1.396(8) . ?
C5 H3 0.9300 . ?
C6 H4 0.9300 . ?
C7 C10 1.498(9) . ?
C7 C9 1.520(10) . ?
C7 C8 1.570(11) . ?
C8 C11 1.510(10) . ?
C8 C12 1.478(12) . ?
C9 H5 0.9600 . ?
C9 H6 0.9600 . ?
C9 H7 0.9600 . ?
C10 H8 0.9600 . ?
C10 H9 0.9600 . ?
C10 H10 0.9600 . ?
C11 H11 0.9600 . ?
C11 H12 0.9600 . ?
C11 H13 0.9600 . ?
C12 H14 0.9600 . ?
C12 H15 0.9600 . ?
C12 H16 0.9600 . ?
C13 C14 1.532(10) . ?
C14 C15 1.394(9) . ?
C15 C16 1.361(9) . ?
C15 H17 0.9300 . ?
C16 C17 1.518(11) . ?
C18 C19 1.534(10) . ?
C19 C20 1.375(9) . ?
C20 C21 1.388(9) . ?
C20 H18 0.9300 . ?
C21 C22 1.511(9) . ?
C23 C24 1.508(11) . ?
C24 C25 1.373(10) . ?
C25 C26 1.388(10) . ?
C25 H19 0.9300 . ?
C26 C27 1.502(10) . ?

loop_
_geom_torsion_atom_site_label_1
_geom_torsion_atom_site_label_2
_geom_torsion_atom_site_label_3
_geom_torsion_atom_site_label_4
_geom_torsion
_geom_torsion_site_symmetry_1
_geom_torsion_site_symmetry_2
_geom_torsion_site_symmetry_3
_geom_torsion_site_symmetry_4
_geom_torsion_publ_flag
O4 Gd1 O2 C14 -86.7(6) . . . . ?
O3 Gd1 O2 C14 12.5(6) . . . . ?
O7 Gd1 O2 C14 79.4(6) . . . . ?
O6 Gd1 O2 C14 -147.3(5) . . . . ?
O5 Gd1 O2 C14 -35.6(7) . . . . ?
N1 Gd1 O2 C14 171.1(6) . . . . ?
N3 Gd1 O2 C14 102.7(6) . . . . ?
O4 Gd1 O3 C16 51.6(6) . . . . ?
O7 Gd1 O3 C16 -166.5(6) . . . . ?
O6 Gd1 O3 C16 133.5(5) . . . . ?
O2 Gd1 O3 C16 -21.0(5) . . . . ?
O5 Gd1 O3 C16 121.4(6) . . . . ?
N1 Gd1 O3 C16 -51.0(6) . . . . ?
N3 Gd1 O3 C16 -94.6(6) . . . . ?
O3 Gd1 O4 C19 76.1(7) . . . . ?
O7 Gd1 O4 C19 -20.1(8) . . . . ?
O6 Gd1 O4 C19 -70.7(7) . . . . ?
O2 Gd1 O4 C19 146.3(7) . . . . ?
O5 Gd1 O4 C19 6.0(6) . . . . ?
N1 Gd1 O4 C19 -146.3(7) . . . . ?
N3 Gd1 O4 C19 162.7(6) . . . . ?
O4 Gd1 O5 C21 -4.8(6) . . . . ?
O3 Gd1 O5 C21 -104.9(6) . . . . ?
O7 Gd1 O5 C21 158.6(6) . . . . ?
O6 Gd1 O5 C21 81.9(6) . . . . ?
O2 Gd1 O5 C21 -57.0(7) . . . . ?
N1 Gd1 O5 C21 64.5(7) . . . . ?
N3 Gd1 O5 C21 -165.7(6) . . . . ?
O4 Gd1 O6 C24 131.1(6) . . . . ?
O3 Gd1 O6 C24 45.8(7) . . . . ?
O7 Gd1 O6 C24 -18.8(6) . . . . ?
O2 Gd1 O6 C24 -171.0(5) . . . . ?
O5 Gd1 O6 C24 57.7(6) . . . . ?
N1 Gd1 O6 C24 -131.0(6) . . . . ?
N3 Gd1 O6 C24 -78.6(6) . . . . ?
O4 Gd1 O7 C26 -38.3(6) . . . . ?
O3 Gd1 O7 C26 -135.4(6) . . . . ?
O6 Gd1 O7 C26 14.8(5) . . . . ?
O2 Gd1 O7 C26 163.5(5) . . . . ?
O5 Gd1 O7 C26 -64.2(5) . . . . ?
N1 Gd1 O7 C26 84.9(6) . . . . ?
N3 Gd1 O7 C26 140.1(6) . . . . ?
O4 Gd1 N1 C1 -140.3(4) . . . . ?
O3 Gd1 N1 C1 -38.4(5) . . . . ?
O7 Gd1 N1 C1 71.3(4) . . . . ?
O6 Gd1 N1 C1 139.0(5) . . . . ?
O2 Gd1 N1 C1 -68.8(4) . . . . ?
O5 Gd1 N1 C1 156.3(4) . . . . ?
N3 Gd1 N1 C1 11.2(4) . . . . ?
O4 Gd1 N1 C7 27.7(6) . . . . ?
O3 Gd1 N1 C7 129.6(5) . . . . ?
O7 Gd1 N1 C7 -120.7(6) . . . . ?
O6 Gd1 N1 C7 -53.0(6) . . . . ?
O2 Gd1 N1 C7 99.2(6) . . . . ?
O5 Gd1 N1 C7 -35.7(7) . . . . ?
N3 Gd1 N1 C7 179.2(6) . . . . ?
O4 Gd1 N3 C6 -125.0(5) . . . . ?
O3 Gd1 N3 C6 -35.7(5) . . . . ?
O7 Gd1 N3 C6 56.8(5) . . . . ?
O6 Gd1 N3 C6 117.2(5) . . . . ?
O2 Gd1 N3 C6 -108.4(5) . . . . ?
O5 Gd1 N3 C6 20.9(6) . . . . ?
N1 Gd1 N3 C6 176.0(5) . . . . ?
O4 Gd1 N3 C2 52.0(5) . . . . ?
O3 Gd1 N3 C2 141.3(4) . . . . ?
O7 Gd1 N3 C2 -126.2(4) . . . . ?
O6 Gd1 N3 C2 -65.8(4) . . . . ?
O2 Gd1 N3 C2 68.6(4) . . . . ?
O5 Gd1 N3 C2 -162.1(4) . . . . ?
N1 Gd1 N3 C2 -7.0(4) . . . . ?
C7 N1 C1 N2 -7.6(8) . . . . ?
Gd1 N1 C1 N2 163.3(4) . . . . ?
C7 N1 C1 C2 173.7(5) . . . . ?
Gd1 N1 C1 C2 -15.4(7) . . . . ?
O1 N2 C1 N1 -177.3(7) . . . . ?
C8 N2 C1 N1 -13.7(9) . . . . ?
O1 N2 C1 C2 1.4(11) . . . . ?
C8 N2 C1 C2 165.0(6) . . . . ?
C6 N3 C2 C3 -2.2(9) . . . . ?
Gd1 N3 C2 C3 -179.2(4) . . . . ?
C6 N3 C2 C1 179.9(5) . . . . ?
Gd1 N3 C2 C1 2.8(6) . . . . ?
N1 C1 C2 N3 8.6(8) . . . . ?
N2 C1 C2 N3 -169.9(6) . . . . ?
N1 C1 C2 C3 -169.3(6) . . . . ?
N2 C1 C2 C3 12.2(10) . . . . ?
N3 C2 C3 C4 3.3(10) . . . . ?
C1 C2 C3 C4 -179.0(6) . . . . ?
C2 C3 C4 C5 -2.8(11) . . . . ?
C3 C4 C5 C6 1.4(11) . . . . ?
C2 N3 C6 C5 0.7(10) . . . . ?
Gd1 N3 C6 C5 177.8(5) . . . . ?
C4 C5 C6 N3 -0.4(11) . . . . ?
C1 N1 C7 C10 143.3(7) . . . . ?
Gd1 N1 C7 C10 -25.5(9) . . . . ?
C1 N1 C7 C9 -94.9(7) . . . . ?
Gd1 N1 C7 C9 96.3(7) . . . . ?
C1 N1 C7 C8 24.2(7) . . . . ?
Gd1 N1 C7 C8 -144.6(5) . . . . ?
O1 N2 C8 C11 -47.1(13) . . . . ?
C1 N2 C8 C11 148.6(9) . . . . ?
O1 N2 C8 C12 71.5(10) . . . . ?
C1 N2 C8 C12 -92.7(8) . . . . ?
O1 N2 C8 C7 -169.0(7) . . . . ?
C1 N2 C8 C7 26.8(8) . . . . ?
C10 C7 C8 N2 -147.0(7) . . . . ?
N1 C7 C8 N2 -29.3(7) . . . . ?
C9 C7 C8 N2 85.1(7) . . . . ?
C10 C7 C8 C11 95.8(10) . . . . ?
N1 C7 C8 C11 -146.5(8) . . . . ?
C9 C7 C8 C11 -32.1(10) . . . . ?
C10 C7 C8 C12 -32.8(10) . . . . ?
N1 C7 C8 C12 84.9(8) . . . . ?
C9 C7 C8 C12 -160.8(8) . . . . ?
Gd1 O2 C14 C15 -2.4(10) . . . . ?
Gd1 O2 C14 C13 176.4(6) . . . . ?
F3 C13 C14 O2 56.8(11) . . . . ?
F2 C13 C14 O2 -63.3(11) . . . . ?
F1 C13 C14 O2 178.7(8) . . . . ?
F3 C13 C14 C15 -124.3(9) . . . . ?
F2 C13 C14 C15 115.6(10) . . . . ?
F1 C13 C14 C15 -2.5(13) . . . . ?
O2 C14 C15 C16 -8.9(11) . . . . ?
C13 C14 C15 C16 172.4(7) . . . . ?
Gd1 O3 C16 C15 20.7(11) . . . . ?
Gd1 O3 C16 C17 -158.8(6) . . . . ?
C14 C15 C16 O3 -0.3(12) . . . . ?
C14 C15 C16 C17 179.2(8) . . . . ?
O3 C16 C17 F6 175.8(9) . . . . ?
C15 C16 C17 F6 -3.7(14) . . . . ?
O3 C16 C17 F5 49.1(12) . . . . ?
C15 C16 C17 F5 -130.4(9) . . . . ?
O3 C16 C17 F4 -63.9(10) . . . . ?
C15 C16 C17 F4 116.6(9) . . . . ?
Gd1 O4 C19 C20 -5.4(13) . . . . ?
Gd1 O4 C19 C18 176.2(7) . . . . ?
F7 C18 C19 O4 176.9(10) . . . . ?
F8 C18 C19 O4 -65.1(12) . . . . ?
F9 C18 C19 O4 52.3(12) . . . . ?
F7 C18 C19 C20 -1.7(16) . . . . ?
F8 C18 C19 C20 116.3(10) . . . . ?
F9 C18 C19 C20 -126.2(9) . . . . ?
O4 C19 C20 C21 0.0(14) . . . . ?
C18 C19 C20 C21 178.3(9) . . . . ?
Gd1 O5 C21 C20 3.0(12) . . . . ?
Gd1 O5 C21 C22 180.0(8) . . . . ?
C19 C20 C21 O5 1.0(13) . . . . ?
C19 C20 C21 C22 -176.0(10) . . . . ?
O5 C21 C22 F12 -62.6(19) . . . . ?
C20 C21 C22 F12 114.8(14) . . . . ?
O5 C21 C22 F11 162.7(13) . . . . ?
C20 C21 C22 F11 -20(2) . . . . ?
O5 C21 C22 F10 40.6(18) . . . . ?
C20 C21 C22 F10 -142.0(13) . . . . ?
Gd1 O6 C24 C25 18.2(12) . . . . ?
Gd1 O6 C24 C23 -166.3(8) . . . . ?
F14 C23 C24 O6 -52(2) . . . . ?
F15 C23 C24 O6 71.9(15) . . . . ?
F13 C23 C24 O6 -178.2(13) . . . . ?
F14 C23 C24 C25 123.9(17) . . . . ?
F15 C23 C24 C25 -112.2(14) . . . . ?
F13 C23 C24 C25 -2.3(19) . . . . ?
O6 C24 C25 C26 -2.9(13) . . . . ?
C23 C24 C25 C26 -178.2(9) . . . . ?
Gd1 O7 C26 C25 -9.6(10) . . . . ?
Gd1 O7 C26 C27 170.1(6) . . . . ?
C24 C25 C26 O7 -1.6(12) . . . . ?
C24 C25 C26 C27 178.7(8) . . . . ?
O7 C26 C27 F18 -57.9(13) . . . . ?
C25 C26 C27 F18 121.8(11) . . . . ?
O7 C26 C27 F17 167.8(9) . . . . ?
C25 C26 C27 F17 -12.5(14) . . . . ?
O7 C26 C27 F16 57.6(12) . . . . ?
C25 C26 C27 F16 -122.7(10) . . . . ?
